data_4101006
_journal_name_full 'Journal of the American Chemical Society'
_journal_paper_doi 10.1021/ja052707x
_journal_year 2006
_chemical_formula_sum 'C62 H91 Fe2 K2 N6 O'
_chemical_formula_weight 1126.31
_space_group_IT_number 19
_symmetry_cell_setting orthorhombic
_symmetry_space_group_name_Hall 'P 2ac 2ab'
_symmetry_space_group_name_H-M 'P 21 21 21'
_cell_angle_alpha 90.00
_cell_angle_beta 90.00
_cell_angle_gamma 90.00
_cell_formula_units_Z 4
_cell_length_a 16.0031(14)
_cell_length_b 18.6541(17)
_cell_length_c 21.0993(19)
_cell_measurement_temperature 193(2)
_cell_volume 6298.6(10)
_diffrn_ambient_temperature 193(2)
_exptl_crystal_density_diffrn 1.188
_cod_depositor_comments
;
The following automatic conversions were performed:
'_symmetry_cell_setting' value 'Orthorhombic' changed to 'orthorhombic'
according to '/home/saulius/struct/CIF-dictionaries/cif_core.dic'
dictionary named 'cif_core.dic' version 2.4.1 from 2010-06-29.

Automatic conversion script
Id: cif_fix_enum 1527 2010-12-29 10:47:43Z saulius 
;
_cod_database_code 4101006

loop_
_symmetry_equiv_pos_as_xyz
'x, y, z'
'-x+1/2, -y, z+1/2'
'x+1/2, -y+1/2, -z'
'-x, y+1/2, -z+1/2'

loop_
_atom_site_label
_atom_site_type_symbol
_atom_site_fract_x
_atom_site_fract_y
_atom_site_fract_z
_atom_site_U_iso_or_equiv
_atom_site_adp_type
_atom_site_occupancy
_atom_site_symmetry_multiplicity
_atom_site_calc_flag
_atom_site_refinement_flags
_atom_site_disorder_assembly
_atom_site_disorder_group
Fe1 Fe 0.56094(4) 0.10493(4) 0.91109(3) 0.02492(18) Uani 1 1 d . . .
Fe2 Fe 0.43183(5) -0.09419(4) 1.00786(3) 0.02380(18) Uani 1 1 d . . .
K2 K 0.58828(8) -0.08529(7) 0.88252(6) 0.0443(4) Uani 1 1 d . . .
K1 K 0.40705(8) 0.09008(7) 1.03477(6) 0.0397(3) Uani 1 1 d . . .
N21 N 0.6602(2) 0.1158(2) 0.85941(18) 0.0201(10) Uani 1 1 d . . .
N1 N 0.5118(3) 0.0299(2) 0.9440(2) 0.0310(12) Uani 1 1 d . . .
O1S O 0.5824(3) 0.6254(3) 1.1697(2) 0.0599(13) Uani 1 1 d . . .
C34 C 0.3547(3) -0.2321(3) 1.0805(2) 0.0231(12) Uani 1 1 d . . .
H34 H 0.3299 -0.2712 1.1003 0.028 Uiso 1 1 calc R . .
N2 N 0.4786(3) -0.0215(2) 0.9688(2) 0.0305(12) Uani 1 1 d . . .
N22 N 0.4285(2) -0.1947(2) 0.98684(17) 0.0198(9) Uani 1 1 d . . .
N12 N 0.3781(2) -0.1054(2) 1.08926(18) 0.0262(10) Uani 1 1 d . . .
C31 C 0.6498(3) 0.2439(3) 0.8496(2) 0.0234(13) Uani 1 1 d . . .
H31 H 0.6754 0.2841 0.8321 0.028 Uiso 1 1 calc R . .
C52 C 0.4751(3) 0.2449(3) 1.0151(2) 0.0249(12) Uani 1 1 d . . .
C16 C 0.4767(3) -0.2151(3) 0.9329(2) 0.0223(12) Uani 1 1 d . . .
C62 C 0.4634(3) 0.2232(3) 0.9517(2) 0.0208(12) Uani 1 1 d . . .
C24 C 0.3499(3) -0.1679(3) 1.1131(2) 0.0211(12) Uani 1 1 d . . .
C65 C 0.4352(4) -0.0126(3) 1.1585(2) 0.0307(13) Uani 1 1 d . . .
C12 C 0.3815(3) 0.2165(3) 0.9286(2) 0.0275(13) Uani 1 1 d . . .
N11 N 0.5334(2) 0.2050(2) 0.91352(19) 0.0219(10) Uani 1 1 d . . .
C25 C 0.2921(3) -0.0025(3) 1.1204(2) 0.0265(13) Uani 1 1 d . . .
C41 C 0.6906(3) 0.1792(3) 0.8398(2) 0.0203(12) Uani 1 1 d . . .
C51 C 0.7737(3) 0.1791(3) 0.8048(2) 0.0280(13) Uani 1 1 d . . .
H51A H 0.7671 0.1554 0.7647 0.042 Uiso 1 1 calc R . .
H51B H 0.8148 0.1544 0.8296 0.042 Uiso 1 1 calc R . .
H51C H 0.7915 0.2277 0.7978 0.042 Uiso 1 1 calc R . .
C13 C 0.6998(3) 0.0509(3) 0.8390(2) 0.0238(12) Uani 1 1 d . . .
C22 C 0.3145(3) 0.2272(3) 0.9691(3) 0.0337(14) Uani 1 1 d . . .
H22 H 0.2605 0.2213 0.9537 0.040 Uiso 1 1 calc R . .
C23 C 0.6759(4) 0.0198(3) 0.7811(3) 0.0324(14) Uani 1 1 d . . .
C66 C 0.5589(3) -0.2409(3) 0.9422(2) 0.0265(12) Uani 1 1 d . . .
C32 C 0.3258(3) 0.2463(3) 1.0312(3) 0.0314(14) Uani 1 1 d . . .
H32 H 0.2800 0.2530 1.0576 0.038 Uiso 1 1 calc R . .
C63 C 0.7579(3) 0.0163(3) 0.8801(3) 0.0271(13) Uani 1 1 d . . .
C44 C 0.3919(3) -0.2462(3) 1.0218(2) 0.0206(12) Uani 1 1 d . . .
C54 C 0.3923(3) -0.3223(3) 0.9973(3) 0.0332(14) Uani 1 1 d . . .
H54A H 0.4483 -0.3408 0.9983 0.050 Uiso 1 1 calc R . .
H54B H 0.3720 -0.3230 0.9545 0.050 Uiso 1 1 calc R . .
H54C H 0.3570 -0.3515 1.0235 0.050 Uiso 1 1 calc R . .
C26 C 0.4438(4) -0.2069(3) 0.8711(2) 0.0324(13) Uani 1 1 d . . .
C11 C 0.5423(4) 0.3321(3) 0.8830(3) 0.0396(15) Uani 1 1 d . . .
H11A H 0.5416 0.3500 0.9256 0.059 Uiso 1 1 calc R . .
H11B H 0.4867 0.3331 0.8660 0.059 Uiso 1 1 calc R . .
H11C H 0.5781 0.3617 0.8575 0.059 Uiso 1 1 calc R . .
C102 C 0.5634(3) 0.2533(3) 1.0428(2) 0.0317(13) Uani 1 1 d . . .
H102 H 0.6025 0.2572 1.0073 0.038 Uiso 1 1 calc R . .
C103 C 0.7867(4) 0.0500(3) 0.9410(3) 0.0356(15) Uani 1 1 d . . .
H103 H 0.7689 0.1003 0.9403 0.043 Uiso 1 1 calc R . .
C76 C 0.3555(3) -0.1773(3) 0.8618(3) 0.0363(15) Uani 1 1 d . . .
C14 C 0.3122(4) -0.1684(3) 1.1791(2) 0.0342(14) Uani 1 1 d . . .
H14A H 0.2657 -0.1360 1.1804 0.051 Uiso 1 1 calc R . .
H14B H 0.3536 -0.1535 1.2093 0.051 Uiso 1 1 calc R . .
H14C H 0.2935 -0.2159 1.1892 0.051 Uiso 1 1 calc R . .
C33 C 0.7103(4) -0.0470(3) 0.7658(3) 0.0418(16) Uani 1 1 d . . .
H33 H 0.6949 -0.0685 0.7278 0.050 Uiso 1 1 calc R . .
C53 C 0.7882(4) -0.0502(3) 0.8598(3) 0.0406(16) Uani 1 1 d . . .
H53 H 0.8261 -0.0742 0.8856 0.049 Uiso 1 1 calc R . .
C73 C 0.6152(4) 0.0566(4) 0.7372(3) 0.0424(17) Uani 1 1 d . . .
H73 H 0.6132 0.1073 0.7491 0.051 Uiso 1 1 calc R . .
C43 C 0.7653(4) -0.0818(3) 0.8041(3) 0.0484(18) Uani 1 1 d . . .
H43 H 0.7868 -0.1263 0.7927 0.058 Uiso 1 1 calc R . .
C56 C 0.6055(4) -0.2587(3) 0.8890(3) 0.0388(16) Uani 1 1 d . . .
H56 H 0.6599 -0.2750 0.8941 0.047 Uiso 1 1 calc R . .
C72 C 0.3646(4) 0.1966(4) 0.8596(3) 0.0437(17) Uani 1 1 d . . .
H72 H 0.4181 0.1977 0.8371 0.052 Uiso 1 1 calc R . .
C15 C 0.3677(3) -0.0400(3) 1.1240(2) 0.0248(13) Uani 1 1 d . . .
C42 C 0.4061(3) 0.2554(3) 1.0541(3) 0.0300(14) Uani 1 1 d . . .
H42 H 0.4141 0.2687 1.0961 0.036 Uiso 1 1 calc R . .
C112 C 0.5863(4) 0.1855(3) 1.0803(3) 0.061(2) Uani 1 1 d . . .
H11D H 0.5857 0.1448 1.0524 0.091 Uiso 1 1 calc R . .
H11E H 0.5463 0.1783 1.1136 0.091 Uiso 1 1 calc R . .
H11F H 0.6410 0.1909 1.0982 0.091 Uiso 1 1 calc R . .
C105 C 0.5178(4) -0.0522(3) 1.1653(3) 0.0397(16) Uani 1 1 d . . .
H105 H 0.5118 -0.0986 1.1440 0.048 Uiso 1 1 calc R . .
C45 C 0.3517(4) 0.0912(3) 1.1832(2) 0.0403(15) Uani 1 1 d . . .
H45 H 0.3463 0.1352 1.2035 0.048 Uiso 1 1 calc R . .
C21 C 0.5746(3) 0.2564(3) 0.8826(2) 0.0258(12) Uani 1 1 d . . .
C36 C 0.4940(4) -0.2272(3) 0.8203(3) 0.0440(17) Uani 1 1 d . . .
H36 H 0.4729 -0.2234 0.7794 0.053 Uiso 1 1 calc R . .
C75 C 0.2184(3) -0.0309(3) 1.0817(3) 0.0378(15) Uani 1 1 d . . .
H75 H 0.2324 -0.0796 1.0680 0.045 Uiso 1 1 calc R . .
C126 C 0.6509(4) -0.3116(3) 1.0178(3) 0.0446(16) Uani 1 1 d . . .
H12A H 0.7017 -0.3076 0.9938 0.067 Uiso 1 1 calc R . .
H12B H 0.6206 -0.3533 1.0043 0.067 Uiso 1 1 calc R . .
H12C H 0.6642 -0.3158 1.0620 0.067 Uiso 1 1 calc R . .
C35 C 0.2846(4) 0.0637(3) 1.1500(3) 0.0365(15) Uani 1 1 d . . .
H35 H 0.2349 0.0893 1.1474 0.044 Uiso 1 1 calc R . .
C82 C 0.3072(4) 0.2517(4) 0.8286(3) 0.067(2) Uani 1 1 d . . .
H82A H 0.3286 0.2990 0.8361 0.101 Uiso 1 1 calc R . .
H82B H 0.2521 0.2477 0.8463 0.101 Uiso 1 1 calc R . .
H82C H 0.3047 0.2430 0.7838 0.101 Uiso 1 1 calc R . .
C123 C 0.7443(4) 0.0144(4) 0.9977(3) 0.0512(18) Uani 1 1 d . . .
H12D H 0.7620 -0.0347 1.0005 0.077 Uiso 1 1 calc R . .
H12E H 0.6848 0.0162 0.9924 0.077 Uiso 1 1 calc R . .
H12F H 0.7596 0.0393 1.0358 0.077 Uiso 1 1 calc R . .
C116 C 0.6490(4) -0.1775(3) 1.0210(3) 0.0503(18) Uani 1 1 d . . .
H11G H 0.6143 -0.1359 1.0159 0.075 Uiso 1 1 calc R . .
H11H H 0.6952 -0.1749 0.9921 0.075 Uiso 1 1 calc R . .
H11I H 0.6696 -0.1793 1.0637 0.075 Uiso 1 1 calc R . .
C96 C 0.2996(4) -0.2340(4) 0.8323(3) 0.064(2) Uani 1 1 d . . .
H96A H 0.3236 -0.2500 0.7930 0.095 Uiso 1 1 calc R . .
H96B H 0.2453 -0.2140 0.8244 0.095 Uiso 1 1 calc R . .
H96C H 0.2945 -0.2739 0.8608 0.095 Uiso 1 1 calc R . .
C85 C 0.1379(4) -0.0353(3) 1.1222(3) 0.0549(19) Uani 1 1 d . . .
H85A H 0.1237 0.0116 1.1374 0.082 Uiso 1 1 calc R . .
H85B H 0.1471 -0.0668 1.1575 0.082 Uiso 1 1 calc R . .
H85C H 0.0930 -0.0535 1.0967 0.082 Uiso 1 1 calc R . .
C46 C 0.5729(4) -0.2526(3) 0.8286(3) 0.0462(17) Uani 1 1 d . . .
H46 H 0.6049 -0.2659 0.7937 0.055 Uiso 1 1 calc R . .
C55 C 0.4264(4) 0.0548(3) 1.1870(3) 0.0444(16) Uani 1 1 d . . .
H55 H 0.4712 0.0751 1.2086 0.053 Uiso 1 1 calc R . .
C106 C 0.5976(3) -0.2451(3) 1.0073(3) 0.0353(14) Uani 1 1 d . . .
H106 H 0.5519 -0.2467 1.0381 0.042 Uiso 1 1 calc R . .
C122 C 0.5727(4) 0.3200(3) 1.0828(3) 0.0583(19) Uani 1 1 d . . .
H12G H 0.6297 0.3245 1.0965 0.087 Uiso 1 1 calc R . .
H12H H 0.5368 0.3167 1.1191 0.087 Uiso 1 1 calc R . .
H12I H 0.5575 0.3612 1.0581 0.087 Uiso 1 1 calc R . .
C115 C 0.5389(4) -0.0669(4) 1.2342(3) 0.064(2) Uani 1 1 d . . .
H11J H 0.4919 -0.0891 1.2546 0.096 Uiso 1 1 calc R . .
H11K H 0.5518 -0.0226 1.2551 0.096 Uiso 1 1 calc R . .
H11L H 0.5863 -0.0984 1.2364 0.096 Uiso 1 1 calc R . .
C125 C 0.5891(4) -0.0126(4) 1.1334(3) 0.062(2) Uani 1 1 d . . .
H12J H 0.5948 0.0342 1.1520 0.093 Uiso 1 1 calc R . .
H12K H 0.5775 -0.0078 1.0890 0.093 Uiso 1 1 calc R . .
H12L H 0.6401 -0.0389 1.1391 0.093 Uiso 1 1 calc R . .
C113 C 0.8817(3) 0.0494(3) 0.9484(3) 0.0513(19) Uani 1 1 d . . .
H11M H 0.9069 0.0731 0.9128 0.077 Uiso 1 1 calc R . .
H11N H 0.9011 0.0007 0.9503 0.077 Uiso 1 1 calc R . .
H11O H 0.8969 0.0739 0.9867 0.077 Uiso 1 1 calc R . .
C92 C 0.3294(4) 0.1199(4) 0.8541(4) 0.082(3) Uani 1 1 d . . .
H92A H 0.3225 0.1078 0.8102 0.123 Uiso 1 1 calc R . .
H92B H 0.2763 0.1175 0.8752 0.123 Uiso 1 1 calc R . .
H92C H 0.3675 0.0868 0.8735 0.123 Uiso 1 1 calc R . .
C83 C 0.6400(5) 0.0524(4) 0.6678(3) 0.071(2) Uani 1 1 d . . .
H83A H 0.6417 0.0032 0.6548 0.106 Uiso 1 1 calc R . .
H83B H 0.6941 0.0737 0.6623 0.106 Uiso 1 1 calc R . .
H83C H 0.5998 0.0779 0.6427 0.106 Uiso 1 1 calc R . .
C86 C 0.3589(4) -0.1110(4) 0.8186(3) 0.064(2) Uani 1 1 d . . .
H86A H 0.3031 -0.0954 0.8092 0.096 Uiso 1 1 calc R . .
H86B H 0.3871 -0.1231 0.7798 0.096 Uiso 1 1 calc R . .
H86C H 0.3887 -0.0732 0.8396 0.096 Uiso 1 1 calc R . .
C95 C 0.2041(4) 0.0141(4) 1.0226(3) 0.059(2) Uani 1 1 d . . .
H95A H 0.2494 0.0068 0.9935 0.089 Uiso 1 1 calc R . .
H95B H 0.2013 0.0638 1.0341 0.089 Uiso 1 1 calc R . .
H95C H 0.1526 0.0000 1.0030 0.089 Uiso 1 1 calc R . .
C2S C 0.5663(6) 0.5574(4) 1.1393(3) 0.075(2) Uani 1 1 d . . .
H2S1 H 0.5544 0.5649 1.0947 0.089 Uiso 1 1 calc R . .
H2S2 H 0.5181 0.5347 1.1586 0.089 Uiso 1 1 calc R . .
C3S C 0.5140(5) 0.6698(5) 1.1692(4) 0.082(3) Uani 1 1 d . . .
H3S1 H 0.4678 0.6467 1.1907 0.098 Uiso 1 1 calc R . .
H3S2 H 0.4973 0.6793 1.1258 0.098 Uiso 1 1 calc R . .
C4S C 0.5348(5) 0.7389(4) 1.2017(4) 0.110(4) Uani 1 1 d . . .
H4S1 H 0.4866 0.7696 1.2016 0.166 Uiso 1 1 calc R . .
H4S2 H 0.5798 0.7621 1.1798 0.166 Uiso 1 1 calc R . .
H4S3 H 0.5512 0.7294 1.2447 0.166 Uiso 1 1 calc R . .
C93 C 0.5283(4) 0.0252(4) 0.7477(3) 0.073(2) Uani 1 1 d . . .
H93A H 0.5142 0.0281 0.7918 0.110 Uiso 1 1 calc R . .
H93B H 0.5277 -0.0240 0.7344 0.110 Uiso 1 1 calc R . .
H93C H 0.4882 0.0519 0.7233 0.110 Uiso 1 1 calc R . .
C1S C 0.6405(6) 0.5109(5) 1.1463(4) 0.101(3) Uani 1 1 d . . .
H1S1 H 0.6298 0.4654 1.1268 0.151 Uiso 1 1 calc R . .
H1S2 H 0.6521 0.5039 1.1905 0.151 Uiso 1 1 calc R . .
H1S3 H 0.6877 0.5332 1.1263 0.151 Uiso 1 1 calc R . .

loop_
_atom_site_aniso_label
_atom_site_aniso_U_11
_atom_site_aniso_U_22
_atom_site_aniso_U_33
_atom_site_aniso_U_23
_atom_site_aniso_U_13
_atom_site_aniso_U_12
Fe1 0.0253(4) 0.0191(4) 0.0303(4) 0.0025(3) 0.0085(4) -0.0001(4)
Fe2 0.0306(4) 0.0187(4) 0.0221(4) -0.0006(3) 0.0093(3) -0.0010(4)
K2 0.0499(9) 0.0298(7) 0.0533(8) -0.0013(7) 0.0211(7) -0.0027(7)
K1 0.0502(9) 0.0275(7) 0.0415(7) 0.0001(7) 0.0173(6) -0.0002(7)
N21 0.019(2) 0.024(3) 0.017(2) -0.0016(19) 0.0010(18) 0.005(2)
N1 0.035(3) 0.024(3) 0.034(3) 0.002(2) 0.010(2) -0.013(2)
O1S 0.056(3) 0.077(4) 0.047(3) 0.014(3) -0.001(2) 0.003(3)
C34 0.023(3) 0.026(3) 0.021(3) 0.002(2) 0.000(2) -0.009(2)
N2 0.037(3) 0.024(3) 0.031(3) 0.000(2) 0.010(2) -0.002(2)
N22 0.019(2) 0.025(2) 0.015(2) 0.0027(18) 0.006(2) -0.003(2)
N12 0.030(2) 0.029(3) 0.019(2) 0.001(2) 0.0068(19) 0.003(2)
C31 0.022(3) 0.025(3) 0.023(3) 0.000(2) 0.004(2) -0.011(3)
C52 0.024(3) 0.019(3) 0.031(3) 0.001(3) 0.001(3) 0.000(2)
C16 0.021(3) 0.016(3) 0.030(3) -0.002(2) 0.008(3) -0.003(2)
C62 0.019(3) 0.019(3) 0.025(3) 0.004(2) 0.002(2) 0.001(2)
C24 0.022(3) 0.022(3) 0.019(3) 0.002(2) 0.007(2) 0.003(2)
C65 0.042(4) 0.028(3) 0.022(3) 0.001(2) 0.001(3) -0.001(3)
C12 0.022(3) 0.036(3) 0.025(3) 0.003(3) 0.009(2) 0.006(3)
N11 0.018(2) 0.023(2) 0.024(2) 0.005(2) 0.006(2) -0.0012(19)
C25 0.027(3) 0.030(3) 0.022(3) 0.004(3) 0.012(3) 0.001(3)
C41 0.017(3) 0.028(3) 0.016(3) 0.000(2) -0.005(2) -0.004(2)
C51 0.029(3) 0.030(3) 0.025(3) 0.005(3) 0.002(2) 0.001(3)
C13 0.025(3) 0.026(3) 0.020(3) 0.002(2) 0.006(2) -0.002(3)
C22 0.016(3) 0.047(4) 0.038(4) -0.005(3) -0.002(3) 0.002(3)
C23 0.038(4) 0.032(4) 0.026(3) -0.002(3) 0.004(3) 0.007(3)
C66 0.026(3) 0.025(3) 0.029(3) 0.000(2) 0.009(3) 0.001(3)
C32 0.025(3) 0.034(4) 0.035(3) -0.002(3) 0.016(3) 0.010(3)
C63 0.029(3) 0.022(3) 0.030(3) 0.005(3) 0.008(3) 0.001(3)
C44 0.027(3) 0.020(3) 0.015(3) -0.003(2) -0.004(2) -0.004(2)
C54 0.040(3) 0.026(3) 0.034(3) -0.001(3) 0.005(3) -0.004(3)
C26 0.041(4) 0.036(3) 0.020(3) -0.001(3) -0.002(3) -0.009(3)
C11 0.048(4) 0.022(3) 0.049(4) 0.008(3) 0.019(3) -0.001(3)
C102 0.019(3) 0.040(3) 0.036(3) -0.003(3) -0.002(3) 0.000(3)
C103 0.039(4) 0.028(3) 0.040(4) 0.004(3) -0.002(3) 0.006(3)
C76 0.030(3) 0.048(4) 0.031(3) -0.005(3) -0.006(3) -0.001(3)
C14 0.043(4) 0.030(3) 0.029(3) 0.009(3) 0.008(3) 0.003(3)
C33 0.053(4) 0.041(4) 0.032(3) -0.011(3) 0.010(3) -0.009(4)
C53 0.034(4) 0.039(4) 0.049(4) 0.009(3) 0.013(3) 0.010(3)
C73 0.046(4) 0.051(4) 0.030(3) -0.008(3) -0.009(3) -0.007(3)
C43 0.068(5) 0.024(4) 0.054(4) -0.010(3) 0.020(4) 0.004(3)
C56 0.032(3) 0.048(4) 0.035(4) 0.001(3) 0.015(3) 0.002(3)
C72 0.031(4) 0.070(5) 0.030(3) -0.008(3) 0.005(3) 0.002(4)
C15 0.034(3) 0.027(3) 0.013(3) -0.002(2) 0.005(3) 0.002(3)
C42 0.027(3) 0.036(3) 0.027(3) -0.012(3) 0.002(3) -0.002(3)
C112 0.052(4) 0.058(5) 0.072(5) 0.000(4) -0.016(4) 0.001(4)
C105 0.040(4) 0.038(4) 0.041(4) -0.008(3) -0.008(3) 0.007(3)
C45 0.059(4) 0.033(4) 0.030(3) -0.005(3) -0.003(3) 0.007(4)
C21 0.022(3) 0.023(3) 0.033(3) 0.004(2) 0.003(3) -0.012(3)
C36 0.063(5) 0.052(4) 0.016(3) -0.005(3) 0.006(3) -0.009(4)
C75 0.031(3) 0.035(4) 0.047(4) -0.008(3) 0.008(3) 0.004(3)
C126 0.042(4) 0.045(4) 0.047(4) 0.006(3) 0.002(3) 0.013(3)
C35 0.037(4) 0.032(4) 0.041(4) -0.003(3) 0.006(3) 0.012(3)
C82 0.057(5) 0.119(7) 0.026(4) 0.009(4) -0.002(4) 0.018(5)
C123 0.060(4) 0.062(5) 0.031(4) 0.003(3) 0.004(3) 0.002(4)
C116 0.049(4) 0.041(4) 0.061(5) -0.007(4) -0.016(3) 0.002(3)
C96 0.058(5) 0.089(6) 0.043(4) -0.019(4) -0.001(4) -0.009(4)
C85 0.039(4) 0.039(4) 0.087(5) -0.001(4) 0.015(4) 0.003(3)
C46 0.049(4) 0.060(4) 0.030(3) -0.004(3) 0.019(4) 0.009(4)
C55 0.059(5) 0.041(4) 0.033(3) -0.001(3) -0.011(3) -0.009(4)
C106 0.032(3) 0.039(3) 0.035(3) 0.008(3) 0.012(3) 0.004(3)
C122 0.032(4) 0.054(4) 0.089(5) -0.032(4) -0.008(4) -0.007(3)
C115 0.069(5) 0.075(5) 0.048(4) 0.012(4) -0.023(4) 0.025(4)
C125 0.049(5) 0.063(5) 0.075(5) -0.003(4) 0.000(4) 0.007(4)
C113 0.037(4) 0.052(4) 0.065(5) 0.001(4) -0.021(3) -0.007(3)
C92 0.060(5) 0.103(8) 0.083(6) -0.048(5) -0.009(4) 0.009(5)
C83 0.105(6) 0.068(5) 0.040(4) -0.001(4) 0.007(4) 0.011(5)
C86 0.052(4) 0.070(5) 0.071(5) 0.012(4) -0.004(4) 0.026(4)
C95 0.051(5) 0.073(5) 0.053(5) 0.004(4) -0.018(4) -0.006(4)
C2S 0.090(6) 0.086(6) 0.048(4) 0.006(4) -0.005(5) -0.044(6)
C3S 0.070(6) 0.092(7) 0.083(6) 0.035(5) -0.015(5) 0.004(5)
C4S 0.098(7) 0.047(5) 0.186(10) 0.000(6) -0.069(7) 0.027(5)
C93 0.046(5) 0.114(7) 0.059(5) 0.007(5) -0.020(4) -0.001(5)
C1S 0.119(8) 0.090(7) 0.093(7) -0.013(6) 0.013(6) 0.002(7)

loop_
_geom_bond_atom_site_label_1
_geom_bond_atom_site_label_2
_geom_bond_distance
_geom_bond_site_symmetry_2
_geom_bond_publ_flag
Fe1 N1 1.750(4) . ?
Fe1 N11 1.918(4) . ?
Fe1 N21 1.938(4) . ?
Fe1 K1 3.5987(14) . ?
Fe1 K2 3.6258(15) . ?
Fe2 N2 1.755(5) . ?
Fe2 N22 1.928(4) . ?
Fe2 N12 1.932(4) . ?
Fe2 K1 3.5065(15) . ?
Fe2 K2 3.6454(14) . ?
K2 N1 2.792(5) . ?
K2 N2 2.795(4) . ?
K2 C16 3.190(5) . ?
K2 C66 3.199(5) . ?
K2 C23 3.223(6) . ?
K2 C33 3.223(6) . ?
K2 C13 3.237(5) . ?
K2 C26 3.248(6) . ?
K2 C56 3.249(6) . ?
K2 C43 3.281(6) . ?
K2 C53 3.301(6) . ?
K2 C63 3.311(5) . ?
K1 N2 2.753(4) . ?
K1 N1 2.782(5) . ?
K1 C25 3.104(5) . ?
K1 C42 3.110(5) . ?
K1 C52 3.114(5) . ?
K1 C15 3.135(5) . ?
K1 C35 3.161(6) . ?
K1 C62 3.170(5) . ?
K1 C32 3.191(5) . ?
K1 C45 3.256(5) . ?
K1 C22 3.264(6) . ?
K1 C65 3.269(5) . ?
N21 C41 1.343(6) . ?
N21 C13 1.432(6) . ?
N1 N2 1.214(5) . ?
O1S C3S 1.372(8) . ?
O1S C2S 1.444(8) . ?
C34 C24 1.383(7) . ?
C34 C44 1.398(7) . ?
N22 C44 1.345(6) . ?
N22 C16 1.427(6) . ?
N12 C24 1.349(6) . ?
N12 C15 1.432(6) . ?
C31 C41 1.387(7) . ?
C31 C21 1.411(7) . ?
C52 C42 1.391(7) . ?
C52 C62 1.409(7) . ?
C52 C102 1.537(7) . ?
C16 C26 1.413(7) . ?
C16 C66 1.416(7) . ?
C62 C12 1.405(7) . ?
C62 N11 1.421(6) . ?
C24 C14 1.517(7) . ?
C65 C15 1.398(7) . ?
C65 C55 1.401(7) . ?
C65 C105 1.522(8) . ?
C12 C22 1.385(7) . ?
C12 C72 1.527(8) . ?
N11 C21 1.334(6) . ?
C25 C35 1.390(7) . ?
C25 C15 1.399(7) . ?
C25 C75 1.529(8) . ?
C41 C51 1.522(7) . ?
C13 C23 1.405(7) . ?
C13 C63 1.425(7) . ?
C22 C32 1.369(7) . ?
C23 C33 1.401(8) . ?
C23 C73 1.508(8) . ?
C66 C56 1.387(7) . ?
C66 C106 1.508(7) . ?
C32 C42 1.383(7) . ?
C63 C53 1.399(8) . ?
C63 C103 1.502(7) . ?
C44 C54 1.512(7) . ?
C26 C36 1.392(7) . ?
C26 C76 1.530(8) . ?
C11 C21 1.504(7) . ?
C102 C122 1.511(7) . ?
C102 C112 1.535(8) . ?
C103 C123 1.528(8) . ?
C103 C113 1.529(8) . ?
C76 C96 1.520(8) . ?
C76 C86 1.538(8) . ?
C33 C43 1.359(8) . ?
C53 C43 1.364(8) . ?
C73 C83 1.519(8) . ?
C73 C93 1.524(8) . ?
C56 C46 1.380(8) . ?
C72 C82 1.526(8) . ?
C72 C92 1.540(9) . ?
C105 C115 1.517(7) . ?
C105 C125 1.517(8) . ?
C45 C55 1.377(8) . ?
C45 C35 1.381(8) . ?
C36 C46 1.360(8) . ?
C75 C95 1.520(8) . ?
C75 C85 1.547(8) . ?
C126 C106 1.521(7) . ?
C116 C106 1.533(7) . ?
C2S C1S 1.478(11) . ?
C3S C4S 1.498(10) . ?
